data_4033334
loop_
_publ_author_name
'Gob\'e, Val\'erian'
'Dousset, Maxime'
'Retailleau, Pascal'
'Gandon, Vincent'
'Guinchard, Xavier'

_publ_section_title
;
 Dissecting the Gold(I)-Catalyzed Carboaminations of N-Allyl
 Tetrahydro-\b-carbolines to Allenes.
;
_journal_issue 2
_journal_name_full 'The Journal of organic chemistry'
_journal_page_first 898
_journal_page_last 912
_journal_paper_doi 10.1021/acs.joc.7b02900
_journal_volume 83
_journal_year 2018
_chemical_formula_moiety 'C25 H28 N2'
_chemical_formula_sum 'C25 H28 N2'
_chemical_formula_weight 356.49
_space_group_crystal_system monoclinic
_space_group_IT_number 14
_space_group_name_Hall '-P 2ybc'
_space_group_name_H-M_alt 'P 1 21/c 1'
_symmetry_space_group_name_Hall '-P 2ybc'
_symmetry_space_group_name_H-M 'P 1 21/c 1'
_atom_sites_solution_hydrogens difmap
_atom_sites_solution_primary direct
_atom_sites_solution_secondary difmap
_audit_creation_method SHELXL-2014/7
_cell_angle_alpha 90
_cell_angle_beta 106.742(7)
_cell_angle_gamma 90
_cell_formula_units_Z 4
_cell_length_a 13.6507(4)
_cell_length_b 8.6189(3)
_cell_length_c 17.2043(12)
_cell_measurement_reflns_used 12991
_cell_measurement_temperature 293(2)
_cell_measurement_theta_max 71.3
_cell_measurement_theta_min 2.7
_cell_volume 1938.35(18)
_computing_cell_refinement
;
CrystalClear-SM Expert 2.0 r16 (Rigaku, 2014)
;
_computing_data_collection
;
CrystalClear-SM Expert 2.0 r16 (Rigaku, 2014)
;
_computing_data_reduction
;
CrystalClear-SM Expert 2.0 r16 (Rigaku, 2014)
;
_computing_structure_refinement 'SHELXL-2014/7 (Sheldrick, 2015)'
_computing_structure_solution 'SHELXT (Sheldrick, 2015)'
_diffrn_ambient_temperature 293(2)
_diffrn_detector 'Rapid2 curved IP'
_diffrn_detector_area_resol_mean 10.0000
_diffrn_measured_fraction_theta_full 0.994
_diffrn_measured_fraction_theta_max 0.994
_diffrn_measurement_device
;
Crystal Goniometer
;
_diffrn_measurement_device_type
;
Rigaku RAXIS conversion
;
_diffrn_measurement_method 'profile data from \w-scans'
_diffrn_measurement_specimen_support Fiber
_diffrn_radiation_monochromator 'Confocal CMF OSMIC'
_diffrn_radiation_type CuK\a
_diffrn_radiation_wavelength 1.54187
_diffrn_reflns_av_R_equivalents 0.0481
_diffrn_reflns_av_unetI/netI 0.0321
_diffrn_reflns_Laue_measured_fraction_full 0.994
_diffrn_reflns_Laue_measured_fraction_max 0.994
_diffrn_reflns_limit_h_max 16
_diffrn_reflns_limit_h_min -16
_diffrn_reflns_limit_k_max 8
_diffrn_reflns_limit_k_min -10
_diffrn_reflns_limit_l_max 20
_diffrn_reflns_limit_l_min -20
_diffrn_reflns_number 27497
_diffrn_reflns_point_group_measured_fraction_full 0.994
_diffrn_reflns_point_group_measured_fraction_max 0.994
_diffrn_reflns_theta_full 67.687
_diffrn_reflns_theta_max 68.271
_diffrn_reflns_theta_min 3.381
_diffrn_source 'Rotating Anode mm007HF'
_exptl_absorpt_coefficient_mu 0.539
_exptl_absorpt_correction_T_max 0.83
_exptl_absorpt_correction_T_min 0.60
_exptl_absorpt_correction_type multi-scan
_exptl_absorpt_process_details 'Higashi, (Rigaku, 1998)'
_exptl_crystal_colour 'pale yellow'
_exptl_crystal_density_diffrn 1.222
_exptl_crystal_description tab
_exptl_crystal_F_000 768
_exptl_crystal_size_max 0.59
_exptl_crystal_size_mid 0.37
_exptl_crystal_size_min 0.34
_refine_diff_density_max 0.187
_refine_diff_density_min -0.171
_refine_diff_density_rms 0.032
_refine_ls_extinction_method none
_refine_ls_goodness_of_fit_ref 1.205
_refine_ls_hydrogen_treatment mixed
_refine_ls_matrix_type full
_refine_ls_number_parameters 248
_refine_ls_number_reflns 3546
_refine_ls_number_restraints 0
_refine_ls_restrained_S_all 1.205
_refine_ls_R_factor_all 0.0616
_refine_ls_R_factor_gt 0.0448
_refine_ls_shift/su_max 0.000
_refine_ls_shift/su_mean 0.000
_refine_ls_structure_factor_coef Fsqd
_refine_ls_weighting_details 'w=1/[\s^2^(Fo^2^)+(0.0724P)^2^] where P=(Fo^2^+2Fc^2^)/3'
_refine_ls_weighting_scheme calc
_refine_ls_wR_factor_gt 0.1281
_refine_ls_wR_factor_ref 0.1471
_reflns_Friedel_coverage 0.000
_reflns_number_gt 2458
_reflns_number_total 3553
_reflns_threshold_expression 'I > 2\s(I)'
_cod_data_source_file jo7b02900_si_002.cif
_cod_data_source_block xg-1323_cmpd_11l
_cod_depositor_comments
;
The following automatic conversions were performed:

'_exptl_absorpt_correction_type' value 'Multi-scan' changed to
'multi-scan' according to
/home/data/users/saulius/crontab/automatic-downloads/rss-feeds/ACS/lib/dictionaries/cif_core.dic
dictionary named 'cif_core.dic' version 2.4.2 from 2011-04-26.

Automatic conversion script
Id: cif_fix_values 4973 2017-02-22 13:04:09Z antanas 

 Adding full bibliography for 4033334--4033336.cif.
;
_cod_database_code 4033334
_shelx_shelxl_version_number 2014/7
_shelx_space_group_comment
;
The symmetry employed for this shelxl refinement is uniquely defined
by the following loop, which should always be used as a source of
symmetry information in preference to the above space-group names.
They are only intended as comments.
;

loop_
_space_group_symop_operation_xyz
'x, y, z'
'-x, y+1/2, -z+1/2'
'-x, -y, -z'
'x, -y-1/2, z-1/2'

loop_
_atom_site_label
_atom_site_type_symbol
_atom_site_fract_x
_atom_site_fract_y
_atom_site_fract_z
_atom_site_U_iso_or_equiv
_atom_site_adp_type
_atom_site_occupancy
_atom_site_site_symmetry_order
_atom_site_calc_flag
_atom_site_refinement_flags_posn
_atom_site_refinement_flags_adp
N6 N 0.64636(9) 0.74340(15) 0.54743(7) 0.0490(4) Uani 1 1 d . .
N13 N 0.58159(10) 0.96349(17) 0.35205(8) 0.0583(4) Uani 1 1 d . .
H13N H 0.6354(13) 1.0219(19) 0.3495(10) 0.070 Uiso 1 1 d . U
C1B C 0.66504(11) 0.87522(19) 0.49804(9) 0.0513(4) Uani 1 1 d . .
H1B H 0.6613 0.9709 0.5278 0.062 Uiso 1 1 calc R U
C13B C 0.58030(11) 0.87969(19) 0.42062(9) 0.0513(4) Uani 1 1 d . .
C7 C 0.54149(10) 0.7488(2) 0.55383(9) 0.0549(4) Uani 1 1 d . .
H7A H 0.5286 0.8505 0.5730 0.066 Uiso 1 1 calc R U
H7B H 0.5342 0.6727 0.5933 0.066 Uiso 1 1 calc R U
C5A C 0.72201(11) 0.7556(2) 0.62741(8) 0.0540(4) Uani 1 1 d . .
H5A H 0.7155 0.8607 0.6470 0.065 Uiso 1 1 calc R U
C8B C 0.48749(11) 0.81184(19) 0.40840(9) 0.0517(4) Uani 1 1 d . .
C9B C 0.42604(12) 0.85438(19) 0.32832(10) 0.0549(4) Uani 1 1 d . .
C2A C 0.83324(11) 0.7397(2) 0.62508(9) 0.0553(5) Uani 1 1 d . .
C15 C 0.86295(11) 0.5833(2) 0.59577(9) 0.0546(4) Uani 1 1 d . .
C12B C 0.48756(12) 0.9496(2) 0.29493(10) 0.0566(4) Uani 1 1 d . .
C1 C 0.77240(11) 0.8653(2) 0.48842(10) 0.0575(5) Uani 1 1 d . .
H1A H 0.7830 0.9514 0.4554 0.069 Uiso 1 1 calc R U
H1C H 0.7792 0.7698 0.4606 0.069 Uiso 1 1 calc R U
C8 C 0.46327(11) 0.7162(2) 0.47274(10) 0.0578(5) Uani 1 1 d . .
H8A H 0.4647 0.6069 0.4595 0.069 Uiso 1 1 calc R U
H8B H 0.3952 0.7412 0.4759 0.069 Uiso 1 1 calc R U
C20 C 0.79406(12) 0.4721(2) 0.55442(10) 0.0612(5) Uani 1 1 d . .
H20 H 0.7243 0.4916 0.5425 0.073 Uiso 1 1 calc R U
C2 C 0.85372(12) 0.8699(2) 0.57076(10) 0.0613(5) Uani 1 1 d . .
H2A H 0.8520 0.9697 0.5964 0.074 Uiso 1 1 calc R U
H2B H 0.9210 0.8566 0.5634 0.074 Uiso 1 1 calc R U
C5 C 0.71462(12) 0.6457(2) 0.69484(9) 0.0617(5) Uani 1 1 d . .
H5B H 0.7053 0.5394 0.6757 0.074 Uiso 1 1 calc R U
H5C H 0.6585 0.6744 0.7160 0.074 Uiso 1 1 calc R U
C16 C 0.96637(13) 0.5488(3) 0.60988(10) 0.0705(5) Uani 1 1 d . .
H16 H 1.0148 0.6214 0.6366 0.085 Uiso 1 1 calc R U
C9 C 0.32564(12) 0.8216(2) 0.28219(11) 0.0696(5) Uani 1 1 d . .
H9 H 0.2834 0.7593 0.3029 0.083 Uiso 1 1 calc R U
C4 C 0.81883(12) 0.6669(2) 0.75988(10) 0.0678(5) Uani 1 1 d . .
H4 H 0.8082 0.7311 0.8038 0.081 Uiso 1 1 calc R U
C12 C 0.45172(14) 1.0118(2) 0.21798(11) 0.0697(5) Uani 1 1 d . .
H12 H 0.4931 1.0750 0.1970 0.084 Uiso 1 1 calc R U
C3 C 0.88620(13) 0.7600(2) 0.71693(10) 0.0707(5) Uani 1 1 d . .
H3A H 0.8891 0.8687 0.7320 0.085 Uiso 1 1 calc R U
H3B H 0.9553 0.7189 0.7314 0.085 Uiso 1 1 calc R U
C19 C 0.82681(14) 0.3328(2) 0.53054(11) 0.0762(6) Uani 1 1 d . .
H19 H 0.7790 0.2599 0.5034 0.091 Uiso 1 1 calc R U
C11 C 0.35356(16) 0.9781(2) 0.17344(12) 0.0810(6) Uani 1 1 d . .
H11 H 0.3282 1.0182 0.1213 0.097 Uiso 1 1 calc R U
C10 C 0.29092(15) 0.8839(2) 0.20526(12) 0.0820(6) Uani 1 1 d . .
H10 H 0.2245 0.8629 0.1739 0.098 Uiso 1 1 calc R U
C17 C 0.99926(15) 0.4109(3) 0.58558(12) 0.0821(7) Uani 1 1 d . .
H17 H 1.0689 0.3920 0.5956 0.099 Uiso 1 1 calc R U
C18 C 0.92931(17) 0.3015(3) 0.54661(13) 0.0835(6) Uani 1 1 d . .
H18 H 0.9511 0.2071 0.5313 0.100 Uiso 1 1 calc R U
C14 C 0.86625(14) 0.5145(2) 0.79601(11) 0.0866(7) Uani 1 1 d . .
H14A H 0.8793 0.4513 0.7541 0.130 Uiso 1 1 calc R U
H14B H 0.8201 0.4612 0.8197 0.130 Uiso 1 1 calc R U
H14C H 0.9294 0.5344 0.8371 0.130 Uiso 1 1 calc R U

loop_
_atom_site_aniso_label
_atom_site_aniso_U_11
_atom_site_aniso_U_22
_atom_site_aniso_U_33
_atom_site_aniso_U_23
_atom_site_aniso_U_13
_atom_site_aniso_U_12
N6 0.0428(7) 0.0544(9) 0.0472(7) 0.0024(6) 0.0087(6) -0.0005(6)
N13 0.0548(8) 0.0637(10) 0.0542(8) 0.0048(7) 0.0121(7) -0.0032(7)
C1B 0.0500(9) 0.0496(11) 0.0522(9) -0.0024(8) 0.0115(7) -0.0007(7)
C13B 0.0512(9) 0.0498(11) 0.0504(9) 0.0011(7) 0.0104(7) 0.0051(7)
C7 0.0484(9) 0.0547(12) 0.0616(10) 0.0042(8) 0.0160(7) 0.0026(7)
C5A 0.0511(9) 0.0601(12) 0.0463(9) -0.0056(8) 0.0066(7) -0.0008(8)
C8B 0.0485(9) 0.0464(10) 0.0564(9) 0.0021(8) 0.0090(7) 0.0033(7)
C9B 0.0525(9) 0.0488(11) 0.0576(9) -0.0002(8) 0.0067(8) 0.0051(7)
C2A 0.0469(9) 0.0636(12) 0.0487(9) -0.0010(8) 0.0033(7) -0.0082(8)
C15 0.0458(8) 0.0655(12) 0.0483(9) 0.0078(8) 0.0071(7) 0.0032(8)
C12B 0.0561(9) 0.0563(11) 0.0537(9) 0.0017(8) 0.0099(8) 0.0057(8)
C1 0.0490(9) 0.0630(12) 0.0579(10) 0.0046(8) 0.0115(7) -0.0075(8)
C8 0.0460(9) 0.0562(12) 0.0667(10) 0.0060(8) 0.0093(8) 0.0030(7)
C20 0.0502(9) 0.0628(13) 0.0672(11) -0.0012(9) 0.0116(8) 0.0048(8)
C2 0.0503(9) 0.0664(12) 0.0622(10) -0.0020(9) 0.0084(8) -0.0123(8)
C5 0.0556(10) 0.0743(14) 0.0519(9) 0.0040(8) 0.0104(8) -0.0019(8)
C16 0.0465(9) 0.0946(16) 0.0640(11) 0.0138(10) 0.0059(8) 0.0056(10)
C9 0.0582(10) 0.0651(13) 0.0746(12) 0.0064(9) 0.0017(9) 0.0016(9)
C4 0.0659(11) 0.0821(15) 0.0485(9) -0.0022(9) 0.0052(8) -0.0040(10)
C12 0.0759(12) 0.0701(14) 0.0584(10) 0.0083(9) 0.0121(9) 0.0029(10)
C3 0.0629(11) 0.0870(15) 0.0522(10) -0.0068(9) 0.0004(8) -0.0146(10)
C19 0.0721(12) 0.0656(14) 0.0931(14) -0.0013(10) 0.0272(11) 0.0061(10)
C11 0.0832(14) 0.0826(16) 0.0634(11) 0.0131(10) -0.0008(10) 0.0068(11)
C10 0.0659(12) 0.0822(16) 0.0789(13) 0.0065(11) -0.0094(10) 0.0051(11)
C17 0.0574(11) 0.1077(19) 0.0820(14) 0.0300(13) 0.0213(10) 0.0286(12)
C18 0.0883(15) 0.0780(16) 0.0923(15) 0.0215(12) 0.0389(13) 0.0305(12)
C14 0.0713(12) 0.1027(18) 0.0721(13) 0.0157(12) -0.0013(10) 0.0003(11)

loop_
_atom_type_symbol
_atom_type_description
_atom_type_scat_dispersion_real
_atom_type_scat_dispersion_imag
_atom_type_scat_source
C C 0.0181 0.0091 'International Tables Vol C Tables 4.2.6.8 and 6.1.1.4'
H H 0.0000 0.0000 'International Tables Vol C Tables 4.2.6.8 and 6.1.1.4'
N N 0.0311 0.0180 'International Tables Vol C Tables 4.2.6.8 and 6.1.1.4'

loop_
_geom_angle_atom_site_label_1
_geom_angle_atom_site_label_2
_geom_angle_atom_site_label_3
_geom_angle
C5A N6 C7 111.44(11)
C5A N6 C1B 106.96(11)
C7 N6 C1B 110.54(12)
C12B N13 C13B 108.87(13)
C12B N13 H13N 128.2(11)
C13B N13 H13N 122.8(11)
N6 C1B C13B 108.30(12)
N6 C1B C1 110.41(12)
C13B C1B C1 115.28(13)
N6 C1B H1B 107.5
C13B C1B H1B 107.5
C1 C1B H1B 107.5
C8B C13B N13 109.43(14)
C8B C13B C1B 125.24(14)
N13 C13B C1B 125.17(14)
N6 C7 C8 111.59(12)
N6 C7 H7A 109.3
C8 C7 H7A 109.3
N6 C7 H7B 109.3
C8 C7 H7B 109.3
H7A C7 H7B 108.0
N6 C5A C5 119.13(13)
N6 C5A C2A 113.77(12)
C5 C5A C2A 104.32(12)
N6 C5A H5A 106.3
C5 C5A H5A 106.3
C2A C5A H5A 106.3
C13B C8B C9B 107.44(14)
C13B C8B C8 121.35(14)
C9B C8B C8 131.20(14)
C9 C9B C12B 119.16(15)
C9 C9B C8B 134.15(17)
C12B C9B C8B 106.69(14)
C15 C2A C5A 116.33(13)
C15 C2A C2 109.29(13)
C5A C2A C2 107.76(13)
C15 C2A C3 110.18(14)
C5A C2A C3 97.92(12)
C2 C2A C3 115.18(14)
C20 C15 C16 116.44(17)
C20 C15 C2A 124.84(14)
C16 C15 C2A 118.71(16)
N13 C12B C12 130.50(17)
N13 C12B C9B 107.57(14)
C12 C12B C9B 121.93(16)
C1B C1 C2 111.25(13)
C1B C1 H1A 109.4
C2 C1 H1A 109.4
C1B C1 H1C 109.4
C2 C1 H1C 109.4
H1A C1 H1C 108.0
C8B C8 C7 109.38(13)
C8B C8 H8A 109.8
C7 C8 H8A 109.8
C8B C8 H8B 109.8
C7 C8 H8B 109.8
H8A C8 H8B 108.2
C19 C20 C15 121.48(16)
C19 C20 H20 119.3
C15 C20 H20 119.3
C1 C2 C2A 109.52(12)
C1 C2 H2A 109.8
C2A C2 H2A 109.8
C1 C2 H2B 109.8
C2A C2 H2B 109.8
H2A C2 H2B 108.2
C5A C5 C4 103.23(13)
C5A C5 H5B 111.1
C4 C5 H5B 111.1
C5A C5 H5C 111.1
C4 C5 H5C 111.1
H5B C5 H5C 109.1
C17 C16 C15 122.23(19)
C17 C16 H16 118.9
C15 C16 H16 118.9
C10 C9 C9B 118.33(18)
C10 C9 H9 120.8
C9B C9 H9 120.8
C14 C4 C5 112.92(15)
C14 C4 C3 113.58(16)
C5 C4 C3 105.26(13)
C14 C4 H4 108.3
C5 C4 H4 108.3
C3 C4 H4 108.3
C11 C12 C12B 118.24(19)
C11 C12 H12 120.9
C12B C12 H12 120.9
C2A C3 C4 105.10(13)
C2A C3 H3A 110.7
C4 C3 H3A 110.7
C2A C3 H3B 110.7
C4 C3 H3B 110.7
H3A C3 H3B 108.8
C18 C19 C20 120.57(19)
C18 C19 H19 119.7
C20 C19 H19 119.7
C12 C11 C10 120.91(19)
C12 C11 H11 119.5
C10 C11 H11 119.5
C9 C10 C11 121.42(18)
C9 C10 H10 119.3
C11 C10 H10 119.3
C18 C17 C16 119.99(18)
C18 C17 H17 120.0
C16 C17 H17 120.0
C17 C18 C19 119.3(2)
C17 C18 H18 120.4
C19 C18 H18 120.4
C4 C14 H14A 109.5
C4 C14 H14B 109.5
H14A C14 H14B 109.5
C4 C14 H14C 109.5
H14A C14 H14C 109.5
H14B C14 H14C 109.5

loop_
_geom_bond_atom_site_label_1
_geom_bond_atom_site_label_2
_geom_bond_distance
N6 C5A 1.4670(18)
N6 C7 1.4678(16)
N6 C1B 1.4841(18)
N13 C12B 1.379(2)
N13 C13B 1.3877(19)
N13 H13N 0.902(16)
C1B C13B 1.4919(19)
C1B C1 1.5239(19)
C1B H1B 0.9800
C13B C8B 1.356(2)
C7 C8 1.519(2)
C7 H7A 0.9700
C7 H7B 0.9700
C5A C5 1.523(2)
C5A C2A 1.537(2)
C5A H5A 0.9800
C8B C9B 1.439(2)
C8B C8 1.492(2)
C9B C9 1.401(2)
C9B C12B 1.409(2)
C2A C15 1.534(2)
C2A C2 1.537(2)
C2A C3 1.547(2)
C15 C20 1.387(2)
C15 C16 1.394(2)
C12B C12 1.381(2)
C1 C2 1.528(2)
C1 H1A 0.9700
C1 H1C 0.9700
C8 H8A 0.9700
C8 H8B 0.9700
C20 C19 1.384(2)
C20 H20 0.9300
C2 H2A 0.9700
C2 H2B 0.9700
C5 C4 1.547(2)
C5 H5B 0.9700
C5 H5C 0.9700
C16 C17 1.377(3)
C16 H16 0.9300
C9 C10 1.380(2)
C9 H9 0.9300
C4 C14 1.516(3)
C4 C3 1.558(2)
C4 H4 0.9800
C12 C11 1.370(2)
C12 H12 0.9300
C3 H3A 0.9700
C3 H3B 0.9700
C19 C18 1.373(2)
C19 H19 0.9300
C11 C10 1.400(3)
C11 H11 0.9300
C10 H10 0.9300
C17 C18 1.372(3)
C17 H17 0.9300
C18 H18 0.9300
C14 H14A 0.9600
C14 H14B 0.9600
C14 H14C 0.9600
